data_1575750
loop_
_publ_author_name
'\"Ozcan, Elif'
'Zorlu, Yunus'

_publ_section_title
;
 Bipyridine-functionalized Cd(ii) coordination frameworks based on robust
 cyclophosphazenes: structural engineering toward enhanced photocatalytic
 activity
;
_journal_issue 42
_journal_name_full CrystEngComm
_journal_page_first 6913
_journal_page_last 6925
_journal_paper_doi 10.1039/D5CE00433K
_journal_volume 27
_journal_year 2025
_chemical_absolute_configuration unk
_chemical_formula_moiety 'C52 H44 N3 O22 P3'
_chemical_formula_sum 'C52 H44 N3 O22 P3'
_chemical_formula_weight 1155.81
_space_group_crystal_system monoclinic
_space_group_IT_number 5
_space_group_name_Hall 'C 2y'
_space_group_name_H-M_alt 'C 1 2 1'
_atom_sites_solution_hydrogens geom
_atom_sites_solution_primary dual
_audit_creation_date 2025-07-18
_audit_creation_method
;
Olex2 1.5
(compiled 2025.07.13 svn.rb7424aed for OlexSys, GUI svn.r7308)
;
_audit_update_record
;
2025-07-18 deposited with the CCDC.	2025-09-15 downloaded from the CCDC.
;
_cell_angle_alpha 90
_cell_angle_beta 90.189(2)
_cell_angle_gamma 90
_cell_formula_units_Z 4
_cell_length_a 19.246(3)
_cell_length_b 15.706(2)
_cell_length_c 19.572(3)
_cell_measurement_reflns_used 9919
_cell_measurement_temperature 173
_cell_measurement_theta_max 24.67
_cell_measurement_theta_min 2.36
_cell_volume 5916.1(15)
_computing_cell_refinement 'SAINT V8.40A (Bruker, 2019)'
_computing_data_collection 'APEX2 v2019.1-0 (Bruker AXS, 2019)'
_computing_data_reduction 'SAINT V8.40A (Bruker, 2019)'
_computing_molecular_graphics 'Olex2 1.5 (Dolomanov et al., 2009)'
_computing_publication_material 'Olex2 1.5 (Dolomanov et al., 2009)'
_computing_structure_refinement 'SHELXL 2018/3 (Sheldrick, 2015)'
_computing_structure_solution 'SHELXT 2018/2 (Sheldrick, 2018)'
_diffrn_ambient_temperature 173
_diffrn_measured_fraction_theta_full 0.967
_diffrn_measured_fraction_theta_max 0.967
_diffrn_measurement_device_type 'Bruker APEX-II CCD'
_diffrn_measurement_method '\f and \w scans'
_diffrn_radiation_type MoK\a
_diffrn_radiation_wavelength 0.71073
_diffrn_reflns_av_R_equivalents 0.0502
_diffrn_reflns_av_unetI/netI 0.0807
_diffrn_reflns_Laue_measured_fraction_full 0.967
_diffrn_reflns_Laue_measured_fraction_max 0.967
_diffrn_reflns_limit_h_max 22
_diffrn_reflns_limit_h_min -7
_diffrn_reflns_limit_k_max 18
_diffrn_reflns_limit_k_min -18
_diffrn_reflns_limit_l_max 22
_diffrn_reflns_limit_l_min -22
_diffrn_reflns_number 9362
_diffrn_reflns_point_group_measured_fraction_full 0.835
_diffrn_reflns_point_group_measured_fraction_max 0.835
_diffrn_reflns_theta_full 25.023
_diffrn_reflns_theta_max 25.023
_diffrn_reflns_theta_min 1.673
_diffrn_standards_number 0
_exptl_absorpt_coefficient_mu 0.178
_exptl_absorpt_correction_T_max 0.7353
_exptl_absorpt_correction_T_min 0.6663
_exptl_absorpt_correction_type multi-scan
_exptl_absorpt_process_details
;
SADABS-2016/2 (Bruker,2016/2) was used for absorption correction.
wR2(int) was 0.1031 before and 0.0594 after correction.
The Ratio of minimum to maximum transmission is 0.9062.
The \l/2 correction factor is Not present.
;
_exptl_crystal_colour colourless
_exptl_crystal_colour_primary colourless
_exptl_crystal_density_diffrn 1.298
_exptl_crystal_description block
_exptl_crystal_F_000 2392
_exptl_crystal_size_max 0.31
_exptl_crystal_size_mid 0.253
_exptl_crystal_size_min 0.136
_refine_diff_density_max 0.355
_refine_diff_density_min -0.317
_refine_diff_density_rms 0.055
_refine_ls_abs_structure_details
;
 Classical Flack method preferred over Parsons because s.u. lower.
;
_refine_ls_abs_structure_Flack 0.18(14)
_refine_ls_extinction_method none
_refine_ls_goodness_of_fit_ref 0.953
_refine_ls_hydrogen_treatment constr
_refine_ls_matrix_type full
_refine_ls_number_parameters 729
_refine_ls_number_reflns 8746
_refine_ls_number_restraints 1
_refine_ls_restrained_S_all 0.953
_refine_ls_R_factor_all 0.0676
_refine_ls_R_factor_gt 0.0527
_refine_ls_shift/su_max 0.000
_refine_ls_shift/su_mean 0.000
_refine_ls_structure_factor_coef Fsqd
_refine_ls_weighting_details 'w=1/[\s^2^(Fo^2^)+(0.0628P)^2^] where P=(Fo^2^+2Fc^2^)/3'
_refine_ls_weighting_scheme calc
_refine_ls_wR_factor_gt 0.1212
_refine_ls_wR_factor_ref 0.1276
_reflns_Friedel_coverage 0.661
_reflns_Friedel_fraction_full 0.693
_reflns_Friedel_fraction_max 0.693
_reflns_number_gt 6600
_reflns_number_total 8746
_reflns_threshold_expression 'I > 2\s(I)'
_cod_data_source_file d5ce00433k2.cif
_cod_data_source_block 22gtu337_h8l1_ester_01
_cod_depositor_comments 'Adding full bibliography for 1575749--1575751.cif.'
_cod_original_cell_volume 5916.3(14)
_cod_database_code 1575750
_shelx_shelxl_version_number 2018/3
_shelx_space_group_comment
;
The symmetry employed for this shelxl refinement is uniquely defined
by the following loop, which should always be used as a source of
symmetry information in preference to the above space-group names.
They are only intended as comments.
;
_shelx_estimated_absorpt_t_max 0.976
_shelx_estimated_absorpt_t_min 0.947
_olex2_refinement_description
;
1.a Aromatic/amide H refined with riding coordinates:
 C2(H2), C4(H4), C6(H6), C11(H11), C13(H13), C15(H15), C16(H16), C19(H19),
 C20(H20), C27(H27), C29(H29), C31(H31), C42(H42), C43(H43), C44(H44), C45(H45),
  C48(H48), C49(H49), C50(H50), C51(H51)
1.b Idealised Me refined as rotating group:
 C9(H9A,H9B,H9C), C23(H23A,H23B,H23C), C25(H25A,H25B,H25C), C33(H33A,H33B,
 H33C), C35(H35A,H35B,H35C), C37(H37A,H37B,H37C), C38(H38A,H38B,H38C), C39(H39A,
 H39B,H39C)
;
_smtbx_masks_void_probe_radius 1.2
_smtbx_masks_void_truncation_radius 1.2
_olex2_submission_special_instructions 'No special instructions were received'

loop_
_space_group_symop_operation_xyz
'x, y, z'
'-x, y, -z'
'x+1/2, y+1/2, z'
'-x+1/2, y+1/2, -z'

loop_
_atom_site_label
_atom_site_type_symbol
_atom_site_fract_x
_atom_site_fract_y
_atom_site_fract_z
_atom_site_U_iso_or_equiv
_atom_site_adp_type
_atom_site_occupancy
_atom_site_site_symmetry_order
_atom_site_calc_flag
_atom_site_refinement_flags_posn
_atom_site_refinement_flags_adp
_atom_site_refinement_flags_occupancy
_atom_site_disorder_assembly
_atom_site_disorder_group
P1 P 0.55404(8) 0.47895(11) 0.79556(8) 0.0283(4) Uani 1 1 d . . . . .
P2 P 0.45000(8) 0.49003(11) 0.69796(8) 0.0257(4) Uani 1 1 d . . . . .
P3 P 0.54408(8) 0.35674(10) 0.69414(8) 0.0272(4) Uani 1 1 d . . . . .
O1 O 0.6178(2) 0.5437(3) 0.8002(2) 0.0313(11) Uani 1 1 d . . . . .
O2 O 0.5464(2) 0.4701(3) 0.87493(19) 0.0322(11) Uani 1 1 d . . . . .
O3 O 0.4353(2) 0.5668(3) 0.6481(2) 0.0306(11) Uani 1 1 d . . . . .
O4 O 0.36899(19) 0.4711(3) 0.7102(2) 0.0339(11) Uani 1 1 d . . . . .
O5 O 0.6068(2) 0.3397(3) 0.6435(2) 0.0308(11) Uani 1 1 d . . . . .
O6 O 0.5115(2) 0.2645(3) 0.7033(2) 0.0310(11) Uani 1 1 d . . . . .
O7 O 0.3810(2) 0.1449(3) 0.7251(3) 0.0465(13) Uani 1 1 d . . . . .
O8 O 0.3201(3) 0.1209(3) 0.8205(3) 0.0481(13) Uani 1 1 d . . . . .
O9 O 0.4634(3) 0.1675(3) 0.9191(3) 0.0637(17) Uani 1 1 d . . . . .
O10 O 0.3772(3) 0.1888(3) 0.9929(3) 0.0581(15) Uani 1 1 d . . . . .
O11 O 0.1992(3) 0.3403(4) 0.9390(3) 0.0573(15) Uani 1 1 d . . . . .
O12 O 0.1965(3) 0.4734(4) 0.8985(3) 0.0676(17) Uani 1 1 d . . . . .
O13 O 0.2880(3) 0.4721(4) 1.0442(3) 0.0685(17) Uani 1 1 d . . . . .
O14 O 0.3539(3) 0.5821(3) 1.0137(3) 0.0561(15) Uani 1 1 d . . . . .
O15 O 0.4704(2) 0.8801(3) 0.6417(3) 0.0494(14) Uani 1 1 d . . . . .
O16 O 0.5572(3) 0.9022(3) 0.5676(3) 0.0508(14) Uani 1 1 d . . . . .
O17 O 0.6604(3) 0.8346(3) 0.7036(2) 0.0468(13) Uani 1 1 d . . . . .
O18 O 0.7329(2) 0.8098(3) 0.6157(2) 0.0376(12) Uani 1 1 d . . . . .
O19 O 0.6718(2) 0.6579(3) 0.4649(2) 0.0341(11) Uani 1 1 d . . . . .
O20 O 0.6439(2) 0.5250(3) 0.4935(2) 0.0420(12) Uani 1 1 d . . . . .
O21 O 0.8013(3) 0.5180(3) 0.5529(3) 0.0465(13) Uani 1 1 d . . . . .
O22 O 0.7713(2) 0.4136(3) 0.6241(3) 0.0457(13) Uani 1 1 d . . . . .
N1 N 0.4878(3) 0.5234(3) 0.7640(3) 0.0329(13) Uani 1 1 d . . . . .
N2 N 0.4852(3) 0.4132(3) 0.6593(3) 0.0294(13) Uani 1 1 d . . . . .
N3 N 0.5769(3) 0.3905(3) 0.7622(3) 0.0306(13) Uani 1 1 d . . . . .
C1 C 0.6536(3) 0.5721(4) 0.7430(3) 0.0270(15) Uani 1 1 d . . . . .
C2 C 0.6913(3) 0.5176(4) 0.7025(3) 0.0292(16) Uani 1 1 d . . . . .
H2 H 0.690572 0.458067 0.710998 0.035 Uiso 1 1 calc R U . . .
C3 C 0.7305(3) 0.5502(4) 0.6492(3) 0.0275(15) Uani 1 1 d . . . . .
C4 C 0.7311(3) 0.6376(4) 0.6372(3) 0.0330(16) Uani 1 1 d . . . . .
H4 H 0.757467 0.660042 0.600383 0.040 Uiso 1 1 calc R U . . .
C5 C 0.6934(3) 0.6920(4) 0.6789(3) 0.0277(16) Uani 1 1 d . . . . .
C6 C 0.6537(3) 0.6580(4) 0.7310(3) 0.0270(15) Uani 1 1 d . . . . .
H6 H 0.626415 0.694486 0.758768 0.032 Uiso 1 1 calc R U . . .
C7 C 0.6932(3) 0.7860(4) 0.6688(3) 0.0301(16) Uani 1 1 d . . . . .
C8 C 0.7708(3) 0.4951(4) 0.6033(4) 0.0331(16) Uani 1 1 d . . . . .
C9 C 0.8059(4) 0.3527(5) 0.5812(4) 0.053(2) Uani 1 1 d . . . . .
H9A H 0.772280 0.327753 0.549262 0.079 Uiso 1 1 calc R U . . .
H9B H 0.826058 0.307649 0.609678 0.079 Uiso 1 1 calc R U . . .
H9C H 0.842816 0.381172 0.555575 0.079 Uiso 1 1 calc R U . . .
C10 C 0.4867(3) 0.6188(4) 0.6193(3) 0.0296(16) Uani 1 1 d . . . . .
C11 C 0.4797(3) 0.7043(4) 0.6284(3) 0.0310(16) Uani 1 1 d . . . . .
H11 H 0.444501 0.725994 0.657444 0.037 Uiso 1 1 calc R U . . .
C12 C 0.5252(3) 0.7602(4) 0.5945(3) 0.0268(15) Uani 1 1 d . . . . .
C13 C 0.5756(3) 0.7253(4) 0.5519(3) 0.0276(15) Uani 1 1 d . . . . .
H13 H 0.605745 0.762209 0.527558 0.033 Uiso 1 1 calc R U . . .
C14 C 0.5829(3) 0.6389(4) 0.5443(3) 0.0281(15) Uani 1 1 d . . . . .
C15 C 0.5369(3) 0.5842(4) 0.5784(3) 0.0275(15) Uani 1 1 d . . . . .
H15 H 0.540630 0.524244 0.573263 0.033 Uiso 1 1 calc R U . . .
C16 C 0.2986(3) 0.4320(4) 0.8016(3) 0.0329(17) Uani 1 1 d . . . . .
H16 H 0.288113 0.490585 0.807757 0.039 Uiso 1 1 calc R U . . .
C17 C 0.3434(3) 0.4072(4) 0.7520(3) 0.0277(15) Uani 1 1 d . . . . .
C18 C 0.3288(3) 0.2607(4) 0.7833(3) 0.0299(16) Uani 1 1 d . . . . .
C19 C 0.3584(3) 0.3222(5) 0.7416(3) 0.0364(17) Uani 1 1 d . . . . .
H19 H 0.388991 0.305874 0.705918 0.044 Uiso 1 1 calc R U . . .
C20 C 0.2837(3) 0.2861(4) 0.8350(3) 0.0315(16) Uani 1 1 d . . . . .
H20 H 0.263502 0.244820 0.864312 0.038 Uiso 1 1 calc R U . . .
C21 C 0.2683(3) 0.3708(4) 0.8435(3) 0.0337(16) Uani 1 1 d . . . . .
C22 C 0.2175(4) 0.4011(5) 0.8957(4) 0.0429(19) Uani 1 1 d . . . . .
C23 C 0.1502(4) 0.3652(6) 0.9917(4) 0.064(3) Uani 1 1 d . . . . .
H23A H 0.105532 0.379840 0.970456 0.096 Uiso 1 1 calc R U . . .
H23B H 0.168297 0.414796 1.016371 0.096 Uiso 1 1 calc R U . . .
H23C H 0.143614 0.317929 1.023637 0.096 Uiso 1 1 calc R U . . .
C24 C 0.3464(3) 0.1707(5) 0.7722(4) 0.0342(17) Uani 1 1 d . . . . .
C25 C 0.3380(5) 0.0307(5) 0.8152(5) 0.064(2) Uani 1 1 d . . . . .
H25A H 0.321248 0.008257 0.771436 0.096 Uiso 1 1 calc R U . . .
H25B H 0.316090 -0.000748 0.852709 0.096 Uiso 1 1 calc R U . . .
H25C H 0.388525 0.023954 0.818026 0.096 Uiso 1 1 calc R U . . .
C26 C 0.4874(3) 0.4322(4) 0.9051(3) 0.0311(16) Uani 1 1 d . . . . .
C27 C 0.4820(3) 0.3450(5) 0.9071(3) 0.0321(16) Uani 1 1 d . . . . .
H27 H 0.514519 0.310123 0.883711 0.038 Uiso 1 1 calc R U . . .
C28 C 0.4279(4) 0.3088(5) 0.9439(3) 0.0367(17) Uani 1 1 d . . . . .
C29 C 0.3803(3) 0.3615(5) 0.9773(3) 0.0380(17) Uani 1 1 d . . . . .
H29 H 0.343222 0.336823 1.002366 0.046 Uiso 1 1 calc R U . . .
C30 C 0.3865(3) 0.4479(5) 0.9744(3) 0.0381(18) Uani 1 1 d . . . . .
C31 C 0.4405(3) 0.4856(5) 0.9370(3) 0.0357(16) Uani 1 1 d . . . . .
H31 H 0.444616 0.545764 0.933720 0.043 Uiso 1 1 calc R U . . .
C32 C 0.3369(4) 0.5016(5) 1.0136(4) 0.048(2) Uani 1 1 d . . . . .
C33 C 0.3108(5) 0.6358(6) 1.0545(5) 0.072(3) Uani 1 1 d . . . . .
H33A H 0.264557 0.639949 1.033571 0.108 Uiso 1 1 calc R U . . .
H33B H 0.331549 0.692603 1.057467 0.108 Uiso 1 1 calc R U . . .
H33C H 0.306630 0.611551 1.100453 0.108 Uiso 1 1 calc R U . . .
C34 C 0.4252(4) 0.2154(5) 0.9497(4) 0.047(2) Uani 1 1 d . . . . .
C35 C 0.3761(5) 0.0984(6) 1.0071(5) 0.077(3) Uani 1 1 d . . . . .
H35A H 0.367985 0.067010 0.964528 0.115 Uiso 1 1 calc R U . . .
H35B H 0.338759 0.085814 1.039481 0.115 Uiso 1 1 calc R U . . .
H35C H 0.420779 0.081135 1.026846 0.115 Uiso 1 1 calc R U . . .
C36 C 0.5202(4) 0.8552(5) 0.5988(4) 0.0384(17) Uani 1 1 d . . . . .
C37 C 0.4603(4) 0.9714(5) 0.6465(5) 0.066(3) Uani 1 1 d . . . . .
H37A H 0.441565 0.992824 0.603154 0.099 Uiso 1 1 calc R U . . .
H37B H 0.504969 0.998980 0.656030 0.099 Uiso 1 1 calc R U . . .
H37C H 0.427678 0.983953 0.683414 0.099 Uiso 1 1 calc R U . . .
C38 C 0.7352(4) 0.8998(4) 0.6021(4) 0.0449(19) Uani 1 1 d . . . . .
H38A H 0.769297 0.911220 0.566159 0.067 Uiso 1 1 calc R U . . .
H38B H 0.748588 0.930278 0.643792 0.067 Uiso 1 1 calc R U . . .
H38C H 0.689236 0.919253 0.587021 0.067 Uiso 1 1 calc R U . . .
C39 C 0.7243(3) 0.6236(4) 0.4202(4) 0.0397(18) Uani 1 1 d . . . . .
H39A H 0.702545 0.584893 0.387188 0.060 Uiso 1 1 calc R U . . .
H39B H 0.758772 0.592345 0.447312 0.060 Uiso 1 1 calc R U . . .
H39C H 0.747186 0.670208 0.395779 0.060 Uiso 1 1 calc R U . . .
C40 C 0.6351(3) 0.5992(4) 0.4993(3) 0.0289(16) Uani 1 1 d . . . . .
C41 C 0.5986(3) 0.2883(4) 0.5852(3) 0.0277(15) Uani 1 1 d . . . . .
C42 C 0.6013(3) 0.3267(5) 0.5234(3) 0.0394(18) Uani 1 1 d . . . . .
H42 H 0.605112 0.386813 0.519962 0.047 Uiso 1 1 calc R U . . .
C43 C 0.5984(3) 0.2765(5) 0.4654(4) 0.0420(18) Uani 1 1 d . . . . .
H43 H 0.599646 0.302596 0.421593 0.050 Uiso 1 1 calc R U . . .
C44 C 0.5937(4) 0.1883(5) 0.4703(4) 0.0402(19) Uani 1 1 d . . . . .
H44 H 0.592528 0.154098 0.430247 0.048 Uiso 1 1 calc R U . . .
C45 C 0.5908(3) 0.1512(5) 0.5342(3) 0.0343(17) Uani 1 1 d . . . . .
H45 H 0.587077 0.091082 0.537897 0.041 Uiso 1 1 calc R U . . .
C46 C 0.5932(3) 0.2002(4) 0.5930(3) 0.0286(16) Uani 1 1 d . . . . .
C47 C 0.5918(3) 0.1594(4) 0.6610(3) 0.0296(16) Uani 1 1 d . . . . .
C48 C 0.6278(3) 0.0832(4) 0.6742(4) 0.0374(17) Uani 1 1 d . . . . .
H48 H 0.654306 0.057541 0.638949 0.045 Uiso 1 1 calc R U . . .
C49 C 0.6250(4) 0.0446(5) 0.7388(4) 0.0420(19) Uani 1 1 d . . . . .
H49 H 0.649705 -0.006662 0.747345 0.050 Uiso 1 1 calc R U . . .
C50 C 0.5862(4) 0.0814(5) 0.7895(4) 0.0446(19) Uani 1 1 d . . . . .
H50 H 0.584339 0.055143 0.833197 0.053 Uiso 1 1 calc R U . . .
C51 C 0.5507(4) 0.1545(5) 0.7785(4) 0.0406(18) Uani 1 1 d . . . . .
H51 H 0.523764 0.179054 0.814024 0.049 Uiso 1 1 calc R U . . .
C52 C 0.5537(3) 0.1924(4) 0.7165(4) 0.0311(16) Uani 1 1 d . . . . .

loop_
_atom_site_aniso_label
_atom_site_aniso_U_11
_atom_site_aniso_U_22
_atom_site_aniso_U_33
_atom_site_aniso_U_23
_atom_site_aniso_U_13
_atom_site_aniso_U_12
P1 0.0249(8) 0.0330(10) 0.0271(9) -0.0007(9) 0.0027(7) -0.0029(8)
P2 0.0194(8) 0.0298(9) 0.0280(9) 0.0016(8) 0.0034(7) -0.0009(7)
P3 0.0225(8) 0.0269(9) 0.0321(10) -0.0027(8) 0.0068(7) -0.0011(8)
O1 0.026(2) 0.034(3) 0.034(3) -0.007(2) 0.002(2) -0.007(2)
O2 0.027(2) 0.045(3) 0.024(2) 0.002(2) 0.0045(18) -0.004(2)
O3 0.019(2) 0.032(2) 0.041(3) 0.009(2) 0.003(2) 0.0002(19)
O4 0.017(2) 0.037(3) 0.048(3) 0.018(2) 0.0072(19) -0.004(2)
O5 0.022(2) 0.034(2) 0.036(3) -0.011(2) 0.0115(19) -0.003(2)
O6 0.024(2) 0.030(2) 0.039(3) -0.003(2) 0.009(2) 0.0038(19)
O7 0.039(3) 0.049(3) 0.051(3) -0.009(3) 0.012(3) -0.008(3)
O8 0.052(3) 0.045(3) 0.048(3) 0.009(3) 0.007(3) -0.001(3)
O9 0.081(4) 0.047(3) 0.063(4) 0.003(3) 0.031(3) -0.002(3)
O10 0.056(4) 0.059(4) 0.059(4) 0.009(3) 0.021(3) -0.014(3)
O11 0.057(3) 0.063(4) 0.051(3) 0.002(3) 0.031(3) -0.002(3)
O12 0.091(4) 0.058(4) 0.054(3) 0.015(3) 0.041(3) 0.026(4)
O13 0.045(3) 0.079(4) 0.082(4) -0.023(4) 0.027(3) -0.002(3)
O14 0.050(3) 0.053(3) 0.066(4) -0.004(3) 0.021(3) 0.014(3)
O15 0.036(3) 0.038(3) 0.074(4) -0.008(3) 0.013(3) 0.002(2)
O16 0.041(3) 0.038(3) 0.074(4) 0.011(3) 0.013(3) -0.008(3)
O17 0.053(3) 0.032(3) 0.055(3) -0.005(3) 0.006(3) 0.005(2)
O18 0.031(3) 0.028(2) 0.053(3) 0.005(2) 0.002(2) -0.001(2)
O19 0.025(2) 0.033(2) 0.045(3) -0.001(2) 0.015(2) -0.002(2)
O20 0.038(3) 0.035(3) 0.053(3) 0.004(2) 0.021(2) 0.002(2)
O21 0.043(3) 0.045(3) 0.052(3) 0.001(3) 0.022(3) 0.004(2)
O22 0.043(3) 0.028(3) 0.067(4) 0.003(3) 0.020(3) 0.007(2)
N1 0.032(3) 0.035(3) 0.032(3) -0.002(3) 0.006(3) 0.001(3)
N2 0.029(3) 0.032(3) 0.028(3) -0.003(3) 0.005(2) -0.005(2)
N3 0.027(3) 0.032(3) 0.032(3) -0.004(3) 0.005(2) -0.004(2)
C1 0.017(3) 0.034(4) 0.030(4) -0.004(3) 0.000(3) -0.006(3)
C2 0.019(3) 0.030(4) 0.038(4) 0.001(3) -0.006(3) -0.002(3)
C3 0.020(3) 0.027(4) 0.035(4) -0.002(3) 0.002(3) 0.001(3)
C4 0.027(4) 0.032(4) 0.040(4) 0.002(3) -0.006(3) -0.004(3)
C5 0.021(3) 0.031(4) 0.032(4) -0.001(3) -0.002(3) 0.005(3)
C6 0.019(3) 0.031(4) 0.031(4) -0.005(3) -0.003(3) 0.001(3)
C7 0.027(4) 0.032(4) 0.031(4) 0.000(3) -0.012(3) 0.000(3)
C8 0.018(3) 0.038(4) 0.043(4) -0.008(4) 0.004(3) -0.002(3)
C9 0.042(4) 0.037(4) 0.080(6) -0.013(5) 0.010(4) 0.005(4)
C10 0.021(3) 0.042(4) 0.026(4) 0.011(3) -0.002(3) -0.003(3)
C11 0.020(3) 0.038(4) 0.034(4) 0.008(3) 0.002(3) 0.003(3)
C12 0.020(3) 0.030(4) 0.031(4) 0.002(3) -0.004(3) -0.001(3)
C13 0.021(3) 0.032(4) 0.029(4) 0.007(3) -0.001(3) -0.001(3)
C14 0.026(3) 0.033(4) 0.026(4) 0.001(3) 0.002(3) 0.002(3)
C15 0.024(3) 0.027(3) 0.032(4) 0.001(3) -0.004(3) 0.001(3)
C16 0.024(4) 0.031(4) 0.043(4) 0.006(3) -0.004(3) -0.002(3)
C17 0.020(3) 0.034(4) 0.030(4) 0.004(3) -0.003(3) -0.006(3)
C18 0.023(3) 0.037(4) 0.030(4) -0.002(3) -0.007(3) -0.007(3)
C19 0.019(3) 0.060(5) 0.031(4) -0.002(4) 0.008(3) -0.005(3)
C20 0.025(4) 0.043(4) 0.027(4) 0.004(3) 0.002(3) -0.010(3)
C21 0.027(3) 0.038(4) 0.036(4) -0.002(3) 0.002(3) -0.007(3)
C22 0.043(4) 0.040(5) 0.046(5) 0.003(4) 0.013(4) -0.001(4)
C23 0.060(5) 0.076(6) 0.057(5) -0.002(5) 0.042(4) 0.007(5)
C24 0.028(4) 0.041(4) 0.034(4) 0.004(4) 0.001(3) -0.010(3)
C25 0.070(6) 0.035(4) 0.088(7) 0.013(5) 0.004(5) -0.002(4)
C26 0.026(4) 0.046(4) 0.022(4) 0.003(3) 0.003(3) -0.002(3)
C27 0.025(3) 0.045(4) 0.026(4) 0.001(3) 0.003(3) 0.007(3)
C28 0.036(4) 0.048(4) 0.025(4) 0.003(3) 0.006(3) -0.007(4)
C29 0.028(4) 0.054(5) 0.032(4) -0.003(4) 0.006(3) -0.004(4)
C30 0.025(4) 0.065(5) 0.025(4) -0.004(4) 0.004(3) 0.000(3)
C31 0.031(4) 0.048(4) 0.028(4) -0.009(4) 0.000(3) 0.002(4)
C32 0.034(4) 0.067(6) 0.042(5) -0.007(4) 0.004(4) 0.003(4)
C33 0.067(6) 0.057(6) 0.093(7) -0.009(5) 0.024(5) 0.023(5)
C34 0.053(5) 0.058(6) 0.030(5) 0.001(4) 0.003(4) -0.006(4)
C35 0.097(8) 0.063(6) 0.071(7) 0.013(5) 0.019(6) -0.025(6)
C36 0.030(4) 0.035(4) 0.049(5) -0.007(4) -0.008(4) 0.012(4)
C37 0.039(5) 0.044(5) 0.115(8) -0.013(5) 0.012(5) 0.005(4)
C38 0.048(5) 0.031(4) 0.055(5) 0.009(4) -0.007(4) -0.008(4)
C39 0.028(4) 0.039(4) 0.052(5) 0.001(4) 0.015(3) 0.004(3)
C40 0.026(4) 0.032(4) 0.029(4) 0.005(3) -0.004(3) -0.002(3)
C41 0.021(3) 0.034(4) 0.028(4) -0.003(3) 0.008(3) -0.001(3)
C42 0.037(4) 0.041(4) 0.040(5) -0.004(4) 0.012(3) -0.002(3)
C43 0.035(4) 0.056(5) 0.035(4) 0.006(4) 0.008(3) 0.008(4)
C44 0.037(4) 0.042(4) 0.041(5) -0.014(4) 0.001(4) 0.011(3)
C45 0.026(4) 0.035(4) 0.042(5) -0.007(4) 0.008(3) -0.002(3)
C46 0.019(3) 0.040(4) 0.026(4) -0.007(3) 0.009(3) 0.003(3)
C47 0.022(3) 0.029(4) 0.038(4) 0.002(3) 0.002(3) -0.008(3)
C48 0.028(4) 0.034(4) 0.050(5) -0.002(4) 0.004(3) -0.001(3)
C49 0.037(4) 0.035(4) 0.054(5) 0.013(4) 0.005(4) 0.008(3)
C50 0.054(5) 0.046(5) 0.034(4) 0.010(4) 0.005(4) -0.003(4)
C51 0.048(5) 0.038(4) 0.036(4) 0.002(4) 0.016(4) -0.003(4)
C52 0.027(4) 0.025(3) 0.041(4) 0.002(3) 0.006(3) -0.003(3)

loop_
_atom_type_symbol
_atom_type_description
_atom_type_scat_dispersion_real
_atom_type_scat_dispersion_imag
_atom_type_scat_source
C C 0.0033 0.0016 'International Tables Vol C Tables 4.2.6.8 and 6.1.1.4'
H H 0.0000 0.0000 'International Tables Vol C Tables 4.2.6.8 and 6.1.1.4'
N N 0.0061 0.0033 'International Tables Vol C Tables 4.2.6.8 and 6.1.1.4'
O O 0.0106 0.0060 'International Tables Vol C Tables 4.2.6.8 and 6.1.1.4'
P P 0.1023 0.0942 'International Tables Vol C Tables 4.2.6.8 and 6.1.1.4'

loop_
_exptl_crystal_face_index_h
_exptl_crystal_face_index_k
_exptl_crystal_face_index_l
_exptl_crystal_face_perp_dist
0.00 -2.00 1.00 0.1160
4.00 1.00 0.00 0.1280
0.00 2.00 -1.00 0.0600
-4.00 1.00 0.00 0.1300
-1.00 -3.00 -1.00 0.0780
0.00 3.00 1.00 0.0810
0.00 2.00 3.00 0.0680
0.00 -2.00 -3.00 0.0510

loop_
_geom_angle_atom_site_label_1
_geom_angle_atom_site_label_2
_geom_angle_atom_site_label_3
_geom_angle
_geom_angle_site_symmetry_1
_geom_angle_site_symmetry_3
_geom_angle_publ_flag
O1 P1 N3 111.4(3) . . ?
O2 P1 O1 94.3(2) . . ?
O2 P1 N1 110.4(2) . . ?
O2 P1 N3 110.8(3) . . ?
N1 P1 O1 111.1(3) . . ?
N1 P1 N3 116.6(3) . . ?
O3 P2 O4 93.6(2) . . ?
O3 P2 N2 111.4(2) . . ?
N1 P2 O3 109.6(3) . . ?
N1 P2 O4 112.7(3) . . ?
N1 P2 N2 116.8(3) . . ?
N2 P2 O4 110.4(3) . . ?
O5 P3 O6 102.6(2) . . ?
O5 P3 N2 111.6(2) . . ?
O6 P3 N2 106.0(2) . . ?
N3 P3 O5 106.5(3) . . ?
N3 P3 O6 111.8(3) . . ?
N3 P3 N2 117.4(3) . . ?
C1 O1 P1 122.8(4) . . ?
C26 O2 P1 122.0(4) . . ?
C10 O3 P2 124.7(4) . . ?
C17 O4 P2 124.7(4) . . ?
C41 O5 P3 121.4(4) . . ?
C52 O6 P3 121.6(4) . . ?
C24 O8 C25 115.5(6) . . ?
C34 O10 C35 116.3(7) . . ?
C22 O11 C23 115.7(6) . . ?
C32 O14 C33 115.3(7) . . ?
C36 O15 C37 115.2(6) . . ?
C7 O18 C38 115.8(6) . . ?
C40 O19 C39 114.6(5) . . ?
C8 O22 C9 117.5(5) . . ?
P2 N1 P1 123.1(3) . . ?
P2 N2 P3 121.8(3) . . ?
P3 N3 P1 122.1(3) . . ?
C2 C1 O1 121.9(6) . . ?
C6 C1 O1 117.1(6) . . ?
C6 C1 C2 120.9(6) . . ?
C1 C2 H2 120.2 . . ?
C1 C2 C3 119.5(6) . . ?
C3 C2 H2 120.2 . . ?
C2 C3 C4 119.7(6) . . ?
C2 C3 C8 122.1(6) . . ?
C4 C3 C8 118.2(6) . . ?
C3 C4 H4 119.9 . . ?
C5 C4 C3 120.2(6) . . ?
C5 C4 H4 119.9 . . ?
C4 C5 C7 122.2(6) . . ?
C6 C5 C4 119.1(6) . . ?
C6 C5 C7 118.6(6) . . ?
C1 C6 C5 120.5(6) . . ?
C1 C6 H6 119.7 . . ?
C5 C6 H6 119.7 . . ?
O17 C7 O18 124.1(6) . . ?
O17 C7 C5 123.7(6) . . ?
O18 C7 C5 112.2(6) . . ?
O21 C8 O22 121.9(6) . . ?
O21 C8 C3 125.8(7) . . ?
O22 C8 C3 112.3(6) . . ?
O22 C9 H9A 109.5 . . ?
O22 C9 H9B 109.5 . . ?
O22 C9 H9C 109.5 . . ?
H9A C9 H9B 109.5 . . ?
H9A C9 H9C 109.5 . . ?
H9B C9 H9C 109.5 . . ?
C11 C10 O3 116.9(6) . . ?
C11 C10 C15 122.5(6) . . ?
C15 C10 O3 120.3(6) . . ?
C10 C11 H11 120.2 . . ?
C10 C11 C12 119.6(6) . . ?
C12 C11 H11 120.2 . . ?
C11 C12 C36 123.8(6) . . ?
C13 C12 C11 118.0(6) . . ?
C13 C12 C36 118.1(6) . . ?
C12 C13 H13 119.1 . . ?
C14 C13 C12 121.7(6) . . ?
C14 C13 H13 119.1 . . ?
C13 C14 C15 119.2(6) . . ?
C13 C14 C40 123.5(6) . . ?
C15 C14 C40 117.2(6) . . ?
C10 C15 C14 118.9(6) . . ?
C10 C15 H15 120.6 . . ?
C14 C15 H15 120.6 . . ?
C17 C16 H16 120.3 . . ?
C17 C16 C21 119.4(6) . . ?
C21 C16 H16 120.3 . . ?
C16 C17 O4 116.2(6) . . ?
C16 C17 C19 121.1(6) . . ?
C19 C17 O4 122.6(6) . . ?
C19 C18 C20 119.0(6) . . ?
C19 C18 C24 119.2(6) . . ?
C20 C18 C24 121.8(6) . . ?
C17 C19 C18 120.0(6) . . ?
C17 C19 H19 120.0 . . ?
C18 C19 H19 120.0 . . ?
C18 C20 H20 120.0 . . ?
C21 C20 C18 120.0(6) . . ?
C21 C20 H20 120.0 . . ?
C16 C21 C22 117.4(6) . . ?
C20 C21 C16 120.5(6) . . ?
C20 C21 C22 122.2(6) . . ?
O11 C22 C21 112.6(6) . . ?
O12 C22 O11 124.0(7) . . ?
O12 C22 C21 123.4(7) . . ?
O11 C23 H23A 109.5 . . ?
O11 C23 H23B 109.5 . . ?
O11 C23 H23C 109.5 . . ?
H23A C23 H23B 109.5 . . ?
H23A C23 H23C 109.5 . . ?
H23B C23 H23C 109.5 . . ?
O7 C24 O8 123.9(7) . . ?
O7 C24 C18 124.2(6) . . ?
O8 C24 C18 111.9(6) . . ?
O8 C25 H25A 109.5 . . ?
O8 C25 H25B 109.5 . . ?
O8 C25 H25C 109.5 . . ?
H25A C25 H25B 109.5 . . ?
H25A C25 H25C 109.5 . . ?
H25B C25 H25C 109.5 . . ?
C27 C26 O2 119.6(6) . . ?
C27 C26 C31 122.8(6) . . ?
C31 C26 O2 117.4(6) . . ?
C26 C27 H27 120.7 . . ?
C26 C27 C28 118.6(6) . . ?
C28 C27 H27 120.7 . . ?
C27 C28 C29 119.5(7) . . ?
C27 C28 C34 118.2(7) . . ?
C29 C28 C34 122.1(7) . . ?
C28 C29 H29 119.6 . . ?
C30 C29 C28 120.9(7) . . ?
C30 C29 H29 119.6 . . ?
C29 C30 C31 120.4(7) . . ?
C29 C30 C32 119.1(7) . . ?
C31 C30 C32 120.4(7) . . ?
C26 C31 C30 117.7(7) . . ?
C26 C31 H31 121.1 . . ?
C30 C31 H31 121.1 . . ?
O13 C32 O14 124.4(7) . . ?
O13 C32 C30 122.7(8) . . ?
O14 C32 C30 112.9(7) . . ?
O14 C33 H33A 109.5 . . ?
O14 C33 H33B 109.5 . . ?
O14 C33 H33C 109.5 . . ?
H33A C33 H33B 109.5 . . ?
H33A C33 H33C 109.5 . . ?
H33B C33 H33C 109.5 . . ?
O9 C34 O10 123.2(8) . . ?
O9 C34 C28 124.0(7) . . ?
O10 C34 C28 112.8(7) . . ?
O10 C35 H35A 109.5 . . ?
O10 C35 H35B 109.5 . . ?
O10 C35 H35C 109.5 . . ?
H35A C35 H35B 109.5 . . ?
H35A C35 H35C 109.5 . . ?
H35B C35 H35C 109.5 . . ?
O15 C36 C12 111.9(6) . . ?
O16 C36 O15 124.9(7) . . ?
O16 C36 C12 123.2(6) . . ?
O15 C37 H37A 109.5 . . ?
O15 C37 H37B 109.5 . . ?
O15 C37 H37C 109.5 . . ?
H37A C37 H37B 109.5 . . ?
H37A C37 H37C 109.5 . . ?
H37B C37 H37C 109.5 . . ?
O18 C38 H38A 109.5 . . ?
O18 C38 H38B 109.5 . . ?
O18 C38 H38C 109.5 . . ?
H38A C38 H38B 109.5 . . ?
H38A C38 H38C 109.5 . . ?
H38B C38 H38C 109.5 . . ?
O19 C39 H39A 109.5 . . ?
O19 C39 H39B 109.5 . . ?
O19 C39 H39C 109.5 . . ?
H39A C39 H39B 109.5 . . ?
H39A C39 H39C 109.5 . . ?
H39B C39 H39C 109.5 . . ?
O19 C40 C14 111.6(6) . . ?
O20 C40 O19 123.5(6) . . ?
O20 C40 C14 124.8(6) . . ?
C42 C41 O5 117.7(6) . . ?
C42 C41 C46 122.8(6) . . ?
C46 C41 O5 119.3(6) . . ?
C41 C42 H42 120.7 . . ?
C41 C42 C43 118.6(7) . . ?
C43 C42 H42 120.7 . . ?
C42 C43 H43 119.6 . . ?
C42 C43 C44 120.8(7) . . ?
C44 C43 H43 119.6 . . ?
C43 C44 H44 120.5 . . ?
C45 C44 C43 119.0(7) . . ?
C45 C44 H44 120.5 . . ?
C44 C45 H45 119.4 . . ?
C44 C45 C46 121.2(7) . . ?
C46 C45 H45 119.4 . . ?
C41 C46 C47 122.0(6) . . ?
C45 C46 C41 117.5(6) . . ?
C45 C46 C47 120.5(6) . . ?
C48 C47 C46 121.7(6) . . ?
C48 C47 C52 115.3(6) . . ?
C52 C47 C46 123.0(6) . . ?
C47 C48 H48 119.5 . . ?
C49 C48 C47 120.9(6) . . ?
C49 C48 H48 119.5 . . ?
C48 C49 H49 120.3 . . ?
C50 C49 C48 119.5(7) . . ?
C50 C49 H49 120.3 . . ?
C49 C50 H50 119.4 . . ?
C51 C50 C49 121.2(7) . . ?
C51 C50 H50 119.4 . . ?
C50 C51 H51 120.2 . . ?
C52 C51 C50 119.5(7) . . ?
C52 C51 H51 120.2 . . ?
C47 C52 O6 116.9(6) . . ?
C51 C52 O6 119.3(6) . . ?
C51 C52 C47 123.6(6) . . ?

loop_
_geom_bond_atom_site_label_1
_geom_bond_atom_site_label_2
_geom_bond_distance
_geom_bond_site_symmetry_2
_geom_bond_publ_flag
P1 O1 1.595(4) . ?
P1 O2 1.567(4) . ?
P1 N1 1.579(5) . ?
P1 N3 1.597(5) . ?
P2 O3 1.576(4) . ?
P2 O4 1.606(4) . ?
P2 N1 1.570(5) . ?
P2 N2 1.578(5) . ?
P3 O5 1.587(4) . ?
P3 O6 1.589(4) . ?
P3 N2 1.591(5) . ?
P3 N3 1.564(5) . ?
O1 C1 1.391(7) . ?
O2 C26 1.412(7) . ?
O3 C10 1.402(7) . ?
O4 C17 1.385(7) . ?
O5 C41 1.405(7) . ?
O6 C52 1.415(7) . ?
O7 C24 1.209(8) . ?
O8 C24 1.328(8) . ?
O8 C25 1.463(9) . ?
O9 C34 1.211(9) . ?
O10 C34 1.323(9) . ?
O10 C35 1.447(10) . ?
O11 C22 1.326(8) . ?
O11 C23 1.453(8) . ?
O12 C22 1.206(9) . ?
O13 C32 1.211(9) . ?
O14 C32 1.305(9) . ?
O14 C33 1.429(9) . ?
O15 C36 1.334(8) . ?
O15 C37 1.450(9) . ?
O16 C36 1.196(8) . ?
O17 C7 1.204(8) . ?
O18 C7 1.345(8) . ?
O18 C38 1.439(7) . ?
O19 C39 1.443(7) . ?
O19 C40 1.344(7) . ?
O20 C40 1.183(7) . ?
O21 C8 1.205(7) . ?
O22 C8 1.343(8) . ?
O22 C9 1.437(8) . ?
C1 C2 1.375(8) . ?
C1 C6 1.369(9) . ?
C2 H2 0.9500 . ?
C2 C3 1.387(8) . ?
C3 C4 1.392(9) . ?
C3 C8 1.470(8) . ?
C4 H4 0.9500 . ?
C4 C5 1.388(9) . ?
C5 C6 1.384(8) . ?
C5 C7 1.489(9) . ?
C6 H6 0.9500 . ?
C9 H9A 0.9800 . ?
C9 H9B 0.9800 . ?
C9 H9C 0.9800 . ?
C10 C11 1.361(9) . ?
C10 C15 1.370(9) . ?
C11 H11 0.9500 . ?
C11 C12 1.407(9) . ?
C12 C13 1.395(9) . ?
C12 C36 1.497(9) . ?
C13 H13 0.9500 . ?
C13 C14 1.372(9) . ?
C14 C15 1.403(9) . ?
C14 C40 1.476(9) . ?
C15 H15 0.9500 . ?
C16 H16 0.9500 . ?
C16 C17 1.358(9) . ?
C16 C21 1.391(9) . ?
C17 C19 1.380(9) . ?
C18 C19 1.389(9) . ?
C18 C20 1.394(9) . ?
C18 C24 1.470(10) . ?
C19 H19 0.9500 . ?
C20 H20 0.9500 . ?
C20 C21 1.374(9) . ?
C21 C22 1.495(9) . ?
C23 H23A 0.9800 . ?
C23 H23B 0.9800 . ?
C23 H23C 0.9800 . ?
C25 H25A 0.9800 . ?
C25 H25B 0.9800 . ?
C25 H25C 0.9800 . ?
C26 C27 1.375(10) . ?
C26 C31 1.384(9) . ?
C27 H27 0.9500 . ?
C27 C28 1.390(9) . ?
C28 C29 1.398(10) . ?
C28 C34 1.472(11) . ?
C29 H29 0.9500 . ?
C29 C30 1.363(10) . ?
C30 C31 1.404(9) . ?
C30 C32 1.487(10) . ?
C31 H31 0.9500 . ?
C33 H33A 0.9800 . ?
C33 H33B 0.9800 . ?
C33 H33C 0.9800 . ?
C35 H35A 0.9800 . ?
C35 H35B 0.9800 . ?
C35 H35C 0.9800 . ?
C37 H37A 0.9800 . ?
C37 H37B 0.9800 . ?
C37 H37C 0.9800 . ?
C38 H38A 0.9800 . ?
C38 H38B 0.9800 . ?
C38 H38C 0.9800 . ?
C39 H39A 0.9800 . ?
C39 H39B 0.9800 . ?
C39 H39C 0.9800 . ?
C41 C42 1.352(9) . ?
C41 C46 1.396(9) . ?
C42 H42 0.9500 . ?
C42 C43 1.384(9) . ?
C43 H43 0.9500 . ?
C43 C44 1.391(10) . ?
C44 H44 0.9500 . ?
C44 C45 1.382(9) . ?
C45 H45 0.9500 . ?
C45 C46 1.385(9) . ?
C46 C47 1.476(9) . ?
C47 C48 1.405(9) . ?
C47 C52 1.412(9) . ?
C48 H48 0.9500 . ?
C48 C49 1.404(9) . ?
C49 H49 0.9500 . ?
C49 C50 1.371(9) . ?
C50 H50 0.9500 . ?
C50 C51 1.354(10) . ?
C51 H51 0.9500 . ?
C51 C52 1.353(9) . ?

loop_
_geom_torsion_atom_site_label_1
_geom_torsion_atom_site_label_2
_geom_torsion_atom_site_label_3
_geom_torsion_atom_site_label_4
_geom_torsion
_geom_torsion_site_symmetry_1
_geom_torsion_site_symmetry_2
_geom_torsion_site_symmetry_3
_geom_torsion_site_symmetry_4
_geom_torsion_publ_flag
P1 O1 C1 C2 -64.4(7) . . . . ?
P1 O1 C1 C6 119.9(5) . . . . ?
P1 O2 C26 C27 79.2(7) . . . . ?
P1 O2 C26 C31 -106.5(6) . . . . ?
P2 O3 C10 C11 -126.2(6) . . . . ?
P2 O3 C10 C15 60.0(7) . . . . ?
P2 O4 C17 C16 124.8(5) . . . . ?
P2 O4 C17 C19 -59.3(8) . . . . ?
P3 O5 C41 C42 111.2(6) . . . . ?
P3 O5 C41 C46 -73.3(7) . . . . ?
P3 O6 C52 C47 -75.1(6) . . . . ?
P3 O6 C52 C51 110.8(6) . . . . ?
O1 P1 O2 C26 166.9(5) . . . . ?
O1 P1 N1 P2 122.2(4) . . . . ?
O1 P1 N3 P3 -118.7(4) . . . . ?
O1 C1 C2 C3 -175.0(5) . . . . ?
O1 C1 C6 C5 174.1(5) . . . . ?
O2 P1 O1 C1 174.8(5) . . . . ?
O2 P1 N1 P2 -134.5(4) . . . . ?
O2 P1 N3 P3 137.7(3) . . . . ?
O2 C26 C27 C28 172.5(5) . . . . ?
O2 C26 C31 C30 -172.2(5) . . . . ?
O3 P2 O4 C17 -179.8(5) . . . . ?
O3 P2 N1 P1 -133.3(3) . . . . ?
O3 P2 N2 P3 142.3(3) . . . . ?
O3 C10 C11 C12 -173.1(5) . . . . ?
O3 C10 C15 C14 173.1(5) . . . . ?
O4 P2 O3 C10 176.3(5) . . . . ?
O4 P2 N1 P1 124.0(4) . . . . ?
O4 P2 N2 P3 -115.2(4) . . . . ?
O4 C17 C19 C18 -177.2(5) . . . . ?
O5 P3 O6 C52 46.6(5) . . . . ?
O5 P3 N2 P2 -135.4(3) . . . . ?
O5 P3 N3 P1 124.7(4) . . . . ?
O5 C41 C42 C43 175.5(5) . . . . ?
O5 C41 C46 C45 -175.0(5) . . . . ?
O5 C41 C46 C47 3.4(9) . . . . ?
O6 P3 O5 C41 45.0(5) . . . . ?
O6 P3 N2 P2 113.7(4) . . . . ?
O6 P3 N3 P1 -124.0(3) . . . . ?
N1 P1 O1 C1 -71.3(5) . . . . ?
N1 P1 O2 C26 52.5(5) . . . . ?
N1 P1 N3 P3 10.3(5) . . . . ?
N1 P2 O3 C10 60.7(5) . . . . ?
N1 P2 O4 C17 -66.8(5) . . . . ?
N1 P2 N2 P3 15.3(5) . . . . ?
N2 P2 O3 C10 -70.1(5) . . . . ?
N2 P2 O4 C17 65.8(5) . . . . ?
N2 P2 N1 P1 -5.4(5) . . . . ?
N2 P3 O5 C41 -68.1(5) . . . . ?
N2 P3 O6 C52 163.8(5) . . . . ?
N2 P3 N3 P1 -1.1(5) . . . . ?
N3 P1 O1 C1 60.5(5) . . . . ?
N3 P1 O2 C26 -78.3(5) . . . . ?
N3 P1 N1 P2 -6.9(5) . . . . ?
N3 P3 O5 C41 162.6(4) . . . . ?
N3 P3 O6 C52 -67.1(5) . . . . ?
N3 P3 N2 P2 -12.2(5) . . . . ?
C1 C2 C3 C4 -0.1(9) . . . . ?
C1 C2 C3 C8 -178.8(6) . . . . ?
C2 C1 C6 C5 -1.7(9) . . . . ?
C2 C3 C4 C5 0.7(9) . . . . ?
C2 C3 C8 O21 173.5(6) . . . . ?
C2 C3 C8 O22 -7.1(9) . . . . ?
C3 C4 C5 C6 -1.8(9) . . . . ?
C3 C4 C5 C7 179.1(6) . . . . ?
C4 C3 C8 O21 -5.2(10) . . . . ?
C4 C3 C8 O22 174.1(6) . . . . ?
C4 C5 C6 C1 2.3(9) . . . . ?
C4 C5 C7 O17 179.1(6) . . . . ?
C4 C5 C7 O18 0.2(9) . . . . ?
C6 C1 C2 C3 0.5(9) . . . . ?
C6 C5 C7 O17 0.0(10) . . . . ?
C6 C5 C7 O18 -178.9(5) . . . . ?
C7 C5 C6 C1 -178.6(6) . . . . ?
C8 C3 C4 C5 179.5(6) . . . . ?
C9 O22 C8 O21 -4.0(10) . . . . ?
C9 O22 C8 C3 176.6(6) . . . . ?
C10 C11 C12 C13 0.6(9) . . . . ?
C10 C11 C12 C36 177.4(6) . . . . ?
C11 C10 C15 C14 -0.4(10) . . . . ?
C11 C12 C13 C14 -2.0(9) . . . . ?
C11 C12 C36 O15 3.8(9) . . . . ?
C11 C12 C36 O16 -176.8(6) . . . . ?
C12 C13 C14 C15 2.2(10) . . . . ?
C12 C13 C14 C40 179.4(6) . . . . ?
C13 C12 C36 O15 -179.4(5) . . . . ?
C13 C12 C36 O16 0.0(10) . . . . ?
C13 C14 C15 C10 -1.0(9) . . . . ?
C13 C14 C40 O19 -2.9(9) . . . . ?
C13 C14 C40 O20 177.6(7) . . . . ?
C15 C10 C11 C12 0.6(10) . . . . ?
C15 C14 C40 O19 174.4(5) . . . . ?
C15 C14 C40 O20 -5.2(10) . . . . ?
C16 C17 C19 C18 -1.5(10) . . . . ?
C16 C21 C22 O11 -171.0(6) . . . . ?
C16 C21 C22 O12 7.9(11) . . . . ?
C17 C16 C21 C20 0.3(10) . . . . ?
C17 C16 C21 C22 -177.9(6) . . . . ?
C18 C20 C21 C16 -1.3(10) . . . . ?
C18 C20 C21 C22 176.8(6) . . . . ?
C19 C18 C20 C21 0.8(9) . . . . ?
C19 C18 C24 O7 -6.3(10) . . . . ?
C19 C18 C24 O8 173.2(6) . . . . ?
C20 C18 C19 C17 0.5(9) . . . . ?
C20 C18 C24 O7 174.2(6) . . . . ?
C20 C18 C24 O8 -6.3(9) . . . . ?
C20 C21 C22 O11 10.8(10) . . . . ?
C20 C21 C22 O12 -170.2(8) . . . . ?
C21 C16 C17 O4 177.0(5) . . . . ?
C21 C16 C17 C19 1.1(10) . . . . ?
C23 O11 C22 O12 0.6(12) . . . . ?
C23 O11 C22 C21 179.6(6) . . . . ?
C24 C18 C19 C17 -179.0(6) . . . . ?
C24 C18 C20 C21 -179.7(6) . . . . ?
C25 O8 C24 O7 2.3(10) . . . . ?
C25 O8 C24 C18 -177.2(6) . . . . ?
C26 C27 C28 C29 0.6(10) . . . . ?
C26 C27 C28 C34 -175.9(6) . . . . ?
C27 C26 C31 C30 1.9(10) . . . . ?
C27 C28 C29 C30 -0.3(10) . . . . ?
C27 C28 C34 O9 -7.2(12) . . . . ?
C27 C28 C34 O10 171.7(6) . . . . ?
C28 C29 C30 C31 0.7(11) . . . . ?
C28 C29 C30 C32 -176.9(6) . . . . ?
C29 C28 C34 O9 176.4(7) . . . . ?
C29 C28 C34 O10 -4.7(11) . . . . ?
C29 C30 C31 C26 -1.5(10) . . . . ?
C29 C30 C32 O13 -5.5(11) . . . . ?
C29 C30 C32 O14 171.6(7) . . . . ?
C31 C26 C27 C28 -1.5(10) . . . . ?
C31 C30 C32 O13 176.9(7) . . . . ?
C31 C30 C32 O14 -6.0(10) . . . . ?
C32 C30 C31 C26 176.1(6) . . . . ?
C33 O14 C32 O13 1.2(12) . . . . ?
C33 O14 C32 C30 -175.8(6) . . . . ?
C34 C28 C29 C30 176.1(7) . . . . ?
C35 O10 C34 O9 5.3(12) . . . . ?
C35 O10 C34 C28 -173.6(7) . . . . ?
C36 C12 C13 C14 -179.0(6) . . . . ?
C37 O15 C36 O16 3.1(10) . . . . ?
C37 O15 C36 C12 -177.5(6) . . . . ?
C38 O18 C7 O17 0.6(9) . . . . ?
C38 O18 C7 C5 179.6(5) . . . . ?
C39 O19 C40 O20 -0.9(9) . . . . ?
C39 O19 C40 C14 179.5(5) . . . . ?
C40 C14 C15 C10 -178.4(6) . . . . ?
C41 C42 C43 C44 -0.8(10) . . . . ?
C41 C46 C47 C48 -139.4(6) . . . . ?
C41 C46 C47 C52 42.0(9) . . . . ?
C42 C41 C46 C45 0.3(9) . . . . ?
C42 C41 C46 C47 178.7(6) . . . . ?
C42 C43 C44 C45 1.1(10) . . . . ?
C43 C44 C45 C46 -0.7(10) . . . . ?
C44 C45 C46 C41 0.0(9) . . . . ?
C44 C45 C46 C47 -178.4(6) . . . . ?
C45 C46 C47 C48 38.9(9) . . . . ?
C45 C46 C47 C52 -139.7(6) . . . . ?
C46 C41 C42 C43 0.1(10) . . . . ?
C46 C47 C48 C49 -178.9(6) . . . . ?
C46 C47 C52 O6 4.5(9) . . . . ?
C46 C47 C52 C51 178.3(6) . . . . ?
C47 C48 C49 C50 0.5(10) . . . . ?
C48 C47 C52 O6 -174.1(5) . . . . ?
C48 C47 C52 C51 -0.3(10) . . . . ?
C48 C49 C50 C51 -0.1(11) . . . . ?
C49 C50 C51 C52 -0.5(11) . . . . ?
C50 C51 C52 O6 174.4(6) . . . . ?
C50 C51 C52 C47 0.7(11) . . . . ?
C52 C47 C48 C49 -0.3(9) . . . . ?

loop_
_smtbx_masks_void_nr
_smtbx_masks_void_average_x
_smtbx_masks_void_average_y
_smtbx_masks_void_average_z
_smtbx_masks_void_volume
_smtbx_masks_void_count_electrons
_smtbx_masks_void_content
1 0.000 0.273 0.000 647.9 176.8 '2 DCM,2 C6H12'
2 0.500 0.773 1.000 647.9 176.8 '2 DCM,2 C6H12'
